data_7028369
loop_
_publ_author_name
'Theuergarten, Eileen'
'Bannenberg, Thomas'
'Walter, Marc D.'
'Holschumacher, Dirk'
'Freytag, Matthias'
'Daniliuc, Constantin G.'
'Jones, Peter G.'
'Tamm, Matthias'

_publ_section_title
;
 Computational and experimental investigations of CO2 and N2O fixation by
 sterically demanding N-heterocyclic carbenes (NHC) and NHC/borane FLP
 systems.
;
_journal_issue 4
_journal_name_full 'Dalton transactions (Cambridge, England : 2003)'
_journal_page_first 1651
_journal_page_last 1662
_journal_paper_doi 10.1039/c3dt52742e
_journal_volume 43
_journal_year 2014
_chemical_formula_sum 'C12 H20 N2 O2'
_chemical_formula_weight 224.30
_chemical_name_systematic
; 
 ? 
;
_space_group_IT_number 56
_symmetry_cell_setting orthorhombic
_symmetry_space_group_name_Hall '-P 2ab 2ac'
_symmetry_space_group_name_H-M 'P c c n'
_atom_sites_solution_hydrogens geom
_atom_sites_solution_primary direct
_atom_sites_solution_secondary difmap
_audit_creation_method SHELXL-97
_cell_angle_alpha 90.00
_cell_angle_beta 90.00
_cell_angle_gamma 90.00
_cell_formula_units_Z 8
_cell_length_a 13.7743(3)
_cell_length_b 13.7329(4)
_cell_length_c 12.8256(3)
_cell_measurement_reflns_used 26433
_cell_measurement_temperature 100(2)
_cell_measurement_theta_max 75.9390
_cell_measurement_theta_min 3.2154
_cell_volume 2426.10(10)
_computing_cell_refinement
; 
CrysAlisPro, Oxford Diffraction Ltd., 
Version 1.171.35.21 (release 20-01-2012 CrysAlis171 .NET) 
(compiled Jan 23 2012,18:06:46) 
;
_computing_data_collection
; 
CrysAlisPro, Oxford Diffraction Ltd., 
Version 1.171.35.21 (release 20-01-2012 CrysAlis171 .NET) 
(compiled Jan 23 2012,18:06:46) 
;
_computing_data_reduction
; 
CrysAlisPro, Oxford Diffraction Ltd., 
Version 1.171.35.21 (release 20-01-2012 CrysAlis171 .NET) 
(compiled Jan 23 2012,18:06:46) 
;
_computing_molecular_graphics 'Bruker XP'
_computing_publication_material SHELXL-97
_computing_structure_refinement 'SHELXL-97 (Sheldrick, 1997)'
_computing_structure_solution 'SHELXS-97 (Sheldrick, 1990)'
_diffrn_ambient_temperature 100(2)
_diffrn_detector_area_resol_mean 10.3543
_diffrn_measured_fraction_theta_full 1.000
_diffrn_measured_fraction_theta_max 0.995
_diffrn_measurement_device_type 'Oxford Diffraction Xcalibur, Atlas, Nova'
_diffrn_measurement_method '\w scans'
_diffrn_radiation_monochromator mirror
_diffrn_radiation_source 'Nova (Cu) X-ray Source'
_diffrn_radiation_type 'Cu K\a'
_diffrn_radiation_wavelength 1.54184
_diffrn_reflns_av_R_equivalents 0.0752
_diffrn_reflns_av_sigmaI/netI 0.0173
_diffrn_reflns_limit_h_max 17
_diffrn_reflns_limit_h_min -17
_diffrn_reflns_limit_k_max 17
_diffrn_reflns_limit_k_min -17
_diffrn_reflns_limit_l_max 14
_diffrn_reflns_limit_l_min -16
_diffrn_reflns_number 52765
_diffrn_reflns_theta_full 75.00
_diffrn_reflns_theta_max 76.13
_diffrn_reflns_theta_min 4.55
_exptl_absorpt_coefficient_mu 0.675
_exptl_absorpt_correction_T_max 1.00000
_exptl_absorpt_correction_T_min 0.35282
_exptl_absorpt_correction_type multi-scan
_exptl_absorpt_process_details
; 
CrysAlisPro, Oxford Diffraction Ltd., 
Version 1.171.35.21 (release 20-01-2012 CrysAlis171 .NET) 
(compiled Jan 23 2012,18:06:46) 
;
_exptl_crystal_colour colourless
_exptl_crystal_density_diffrn 1.228
_exptl_crystal_density_method 'not measured'
_exptl_crystal_description prism
_exptl_crystal_F_000 976
_exptl_crystal_size_max 0.20
_exptl_crystal_size_mid 0.08
_exptl_crystal_size_min 0.08
_refine_diff_density_max 0.333
_refine_diff_density_min -0.201
_refine_diff_density_rms 0.042
_refine_ls_extinction_method none
_refine_ls_goodness_of_fit_ref 1.072
_refine_ls_hydrogen_treatment constr
_refine_ls_matrix_type full
_refine_ls_number_parameters 151
_refine_ls_number_reflns 2535
_refine_ls_number_restraints 0
_refine_ls_restrained_S_all 1.072
_refine_ls_R_factor_all 0.0423
_refine_ls_R_factor_gt 0.0404
_refine_ls_shift/su_max 0.000
_refine_ls_shift/su_mean 0.000
_refine_ls_structure_factor_coef Fsqd
_refine_ls_weighting_details 'calc w=1/[\s^2^(Fo^2^)+(0.0660P)^2^+0.6647P] where P=(Fo^2^+2Fc^2^)/3'
_refine_ls_weighting_scheme calc
_refine_ls_wR_factor_gt 0.1113
_refine_ls_wR_factor_ref 0.1131
_reflns_number_gt 2357
_reflns_number_total 2535
_reflns_threshold_expression >2sigma(I)
_cod_data_source_file c3dt52742e.txt
_cod_data_source_block eileen42
_cod_database_code 7028369

loop_
_symmetry_equiv_pos_as_xyz
'x, y, z'
'-x+1/2, -y+1/2, z'
'-x, y+1/2, -z+1/2'
'x+1/2, -y, -z+1/2'
'-x, -y, -z'
'x-1/2, y-1/2, -z'
'x, -y-1/2, z-1/2'
'-x-1/2, y, z-1/2'

loop_
_atom_site_label
_atom_site_type_symbol
_atom_site_fract_x
_atom_site_fract_y
_atom_site_fract_z
_atom_site_U_iso_or_equiv
_atom_site_adp_type
_atom_site_occupancy
_atom_site_symmetry_multiplicity
_atom_site_calc_flag
_atom_site_refinement_flags
N1 N 0.30054(6) 0.90049(6) 0.41632(7) 0.0209(2) Uani 1 1 d .
N2 N 0.44310(6) 0.83685(6) 0.44569(7) 0.0213(2) Uani 1 1 d .
O1 O 0.38977(6) 0.86121(6) 0.19268(6) 0.0297(2) Uani 1 1 d .
O2 O 0.47466(6) 0.98719(7) 0.25959(7) 0.0339(2) Uani 1 1 d .
C1 C 0.38889(7) 0.88484(8) 0.37444(8) 0.0214(2) Uani 1 1 d .
C2 C 0.29892(8) 0.86133(8) 0.51584(8) 0.0231(2) Uani 1 1 d .
H2 H 0.2455 0.8621 0.5627 0.028 Uiso 1 1 calc R
C3 C 0.38680(8) 0.82193(8) 0.53395(9) 0.0235(2) Uani 1 1 d .
H3 H 0.4067 0.7897 0.5959 0.028 Uiso 1 1 calc R
C4 C 0.21215(8) 0.94433(8) 0.36389(8) 0.0225(2) Uani 1 1 d .
C5 C 0.16881(8) 0.86586(8) 0.29413(9) 0.0264(3) Uani 1 1 d .
H5A H 0.1120 0.8921 0.2577 0.040 Uiso 1 1 calc R
H5B H 0.1492 0.8100 0.3368 0.040 Uiso 1 1 calc R
H5C H 0.2174 0.8450 0.2430 0.040 Uiso 1 1 calc R
C6 C 0.24071(9) 1.03475(8) 0.30148(10) 0.0292(3) Uani 1 1 d .
H6A H 0.2807 1.0154 0.2418 0.044 Uiso 1 1 calc R
H6B H 0.2777 1.0792 0.3461 0.044 Uiso 1 1 calc R
H6C H 0.1820 1.0677 0.2765 0.044 Uiso 1 1 calc R
C7 C 0.13879(8) 0.97363(9) 0.44755(9) 0.0291(3) Uani 1 1 d .
H7A H 0.0819 1.0032 0.4144 0.044 Uiso 1 1 calc R
H7B H 0.1687 1.0207 0.4951 0.044 Uiso 1 1 calc R
H7C H 0.1188 0.9158 0.4868 0.044 Uiso 1 1 calc R
C8 C 0.54989(8) 0.81299(8) 0.43931(9) 0.0241(2) Uani 1 1 d .
C9 C 0.57641(9) 0.74701(10) 0.53108(10) 0.0333(3) Uani 1 1 d .
H9A H 0.5670 0.7825 0.5966 0.050 Uiso 1 1 calc R
H9B H 0.6445 0.7270 0.5250 0.050 Uiso 1 1 calc R
H9C H 0.5347 0.6892 0.5304 0.050 Uiso 1 1 calc R
C10 C 0.57229(8) 0.76010(9) 0.33707(10) 0.0309(3) Uani 1 1 d .
H10A H 0.5362 0.6987 0.3347 0.046 Uiso 1 1 calc R
H10B H 0.6421 0.7466 0.3330 0.046 Uiso 1 1 calc R
H10C H 0.5530 0.8012 0.2781 0.046 Uiso 1 1 calc R
C11 C 0.60541(8) 0.90875(9) 0.44884(10) 0.0285(3) Uani 1 1 d .
H11A H 0.5876 0.9518 0.3910 0.043 Uiso 1 1 calc R
H11B H 0.6753 0.8958 0.4465 0.043 Uiso 1 1 calc R
H11C H 0.5890 0.9402 0.5151 0.043 Uiso 1 1 calc R
C12 C 0.42146(8) 0.91465(8) 0.26313(8) 0.0241(2) Uani 1 1 d .

loop_
_atom_site_aniso_label
_atom_site_aniso_U_11
_atom_site_aniso_U_22
_atom_site_aniso_U_33
_atom_site_aniso_U_23
_atom_site_aniso_U_13
_atom_site_aniso_U_12
N1 0.0192(4) 0.0220(4) 0.0216(4) 0.0003(3) -0.0014(3) -0.0006(3)
N2 0.0192(4) 0.0229(4) 0.0217(4) 0.0004(3) -0.0002(3) -0.0009(3)
O1 0.0312(4) 0.0360(5) 0.0220(4) -0.0020(3) -0.0005(3) 0.0018(3)
O2 0.0300(4) 0.0392(5) 0.0327(5) 0.0090(4) -0.0005(3) -0.0107(4)
C1 0.0205(5) 0.0213(5) 0.0225(5) -0.0009(4) -0.0010(4) -0.0024(4)
C2 0.0228(5) 0.0252(5) 0.0213(5) 0.0012(4) 0.0008(4) -0.0016(4)
C3 0.0238(5) 0.0258(5) 0.0208(5) 0.0020(4) 0.0001(4) -0.0008(4)
C4 0.0195(5) 0.0246(5) 0.0235(5) 0.0015(4) -0.0030(4) 0.0014(4)
C5 0.0229(5) 0.0284(6) 0.0278(6) -0.0013(4) -0.0043(4) -0.0004(4)
C6 0.0280(6) 0.0268(5) 0.0328(6) 0.0065(4) -0.0052(5) -0.0004(4)
C7 0.0246(6) 0.0342(6) 0.0286(6) -0.0015(5) -0.0015(4) 0.0065(5)
C8 0.0173(5) 0.0273(5) 0.0277(5) 0.0000(4) -0.0010(4) -0.0002(4)
C9 0.0223(5) 0.0374(6) 0.0401(7) 0.0102(5) -0.0021(5) 0.0034(5)
C10 0.0222(5) 0.0344(6) 0.0362(6) -0.0081(5) 0.0007(5) 0.0018(5)
C11 0.0226(5) 0.0309(6) 0.0319(6) -0.0022(5) -0.0020(4) -0.0038(4)
C12 0.0202(5) 0.0298(6) 0.0225(5) 0.0031(4) 0.0012(4) 0.0022(4)

loop_
_atom_type_symbol
_atom_type_description
_atom_type_scat_dispersion_real
_atom_type_scat_dispersion_imag
_atom_type_scat_source
C C 0.0181 0.0091 'International Tables Vol C Tables 4.2.6.8 and 6.1.1.4'
H H 0.0000 0.0000 'International Tables Vol C Tables 4.2.6.8 and 6.1.1.4'
N N 0.0311 0.0180 'International Tables Vol C Tables 4.2.6.8 and 6.1.1.4'
O O 0.0492 0.0322 'International Tables Vol C Tables 4.2.6.8 and 6.1.1.4'

loop_
_geom_angle_atom_site_label_1
_geom_angle_atom_site_label_2
_geom_angle_atom_site_label_3
_geom_angle
C1 N1 C2 108.65(9)
C1 N1 C4 127.74(9)
C2 N1 C4 123.38(9)
C1 N2 C3 108.35(9)
C1 N2 C8 127.42(9)
C3 N2 C8 123.86(9)
N1 C1 N2 107.89(9)
N1 C1 C12 125.86(9)
N2 C1 C12 126.23(9)
C3 C2 N1 107.49(9)
C2 C3 N2 107.62(9)
N1 C4 C5 107.13(8)
N1 C4 C7 108.93(9)
C5 C4 C7 109.86(9)
N1 C4 C6 110.38(9)
C5 C4 C6 111.59(9)
C7 C4 C6 108.91(9)
N2 C8 C11 107.28(9)
N2 C8 C9 108.64(9)
C11 C8 C9 109.22(9)
N2 C8 C10 110.24(9)
C11 C8 C10 112.12(9)
C9 C8 C10 109.27(10)
O2 C12 O1 131.04(11)
O2 C12 C1 114.67(10)
O1 C12 C1 114.29(9)

loop_
_geom_bond_atom_site_label_1
_geom_bond_atom_site_label_2
_geom_bond_distance
N1 C1 1.3475(14)
N1 C2 1.3853(14)
N1 C4 1.5155(13)
N2 C1 1.3517(14)
N2 C3 1.3873(14)
N2 C8 1.5092(14)
O1 C12 1.2432(14)
O2 C12 1.2375(14)
C1 C12 1.5515(15)
C2 C3 1.3460(15)
C4 C5 1.5225(15)
C4 C7 1.5278(15)
C4 C6 1.5289(15)
C8 C11 1.5261(15)
C8 C9 1.5296(16)
C8 C10 1.5304(16)

loop_
_geom_hbond_atom_site_label_D
_geom_hbond_atom_site_label_H
_geom_hbond_atom_site_label_A
_geom_hbond_distance_DH
_geom_hbond_distance_HA
_geom_hbond_distance_DA
_geom_hbond_angle_DHA
_geom_hbond_site_symmetry_A
C2 H2 O1 0.95 2.50 3.4496(13) 177.3 8_656
C3 H3 O1 0.95 2.43 3.2360(14) 142.9 7_576
C5 H5A O2 0.98 2.53 3.4204(14) 151.8 4_475
C7 H7A O2 0.98 2.68 3.5297(15) 145.4 4_475

loop_
_geom_torsion_atom_site_label_1
_geom_torsion_atom_site_label_2
_geom_torsion_atom_site_label_3
_geom_torsion_atom_site_label_4
_geom_torsion
C2 N1 C1 N2 -0.19(11)
C4 N1 C1 N2 -174.74(9)
C2 N1 C1 C12 178.52(10)
C4 N1 C1 C12 3.97(16)
C3 N2 C1 N1 0.27(12)
C8 N2 C1 N1 -172.78(9)
C3 N2 C1 C12 -178.43(10)
C8 N2 C1 C12 8.53(17)
C1 N1 C2 C3 0.03(12)
C4 N1 C2 C3 174.87(9)
N1 C2 C3 N2 0.14(12)
C1 N2 C3 C2 -0.25(12)
C8 N2 C3 C2 173.10(9)
C1 N1 C4 C5 76.74(13)
C2 N1 C4 C5 -97.08(11)
C1 N1 C4 C7 -164.47(10)
C2 N1 C4 C7 21.71(13)
C1 N1 C4 C6 -44.95(14)
C2 N1 C4 C6 141.23(10)
C1 N2 C8 C11 69.18(13)
C3 N2 C8 C11 -102.87(11)
C1 N2 C8 C9 -172.87(10)
C3 N2 C8 C9 15.08(14)
C1 N2 C8 C10 -53.17(14)
C3 N2 C8 C10 134.79(10)
N1 C1 C12 O2 103.86(12)
N2 C1 C12 O2 -77.67(14)
N1 C1 C12 O1 -76.36(14)
N2 C1 C12 O1 102.11(12)
